data_4112348
loop_
_publ_author_name
'Jun Harada'
'Keiichiro Ogawa'

_publ_section_title
;
 X-ray Diffraction Analysis of Nonequilibrium States in Crystals:
 Observation of an Unstable Conformer in Flash-Cooled Crystals
;
_journal_name_full 'Journal of the American Chemical Society'
_journal_page_first 3539
_journal_page_last 3544
_journal_paper_doi 10.1021/ja038203l
_journal_volume 126
_journal_year 2004
_chemical_formula_sum 'C12 H10 N2'
_chemical_formula_weight 182.22
_chemical_melting_point 341
_chemical_name_common azobenzene
_chemical_name_systematic
; 
(E)-1,2-diphenyldiazene 
;
_space_group_IT_number 14
_symmetry_cell_setting monoclinic
_symmetry_space_group_name_Hall '-P 2yab'
_symmetry_space_group_name_H-M 'P 1 21/a 1'
_atom_sites_solution_hydrogens geom
_atom_sites_solution_primary direct
_atom_sites_solution_secondary geom
_audit_creation_method SHELXL-97
_cell_angle_alpha 90.00
_cell_angle_beta 112.4540(10)
_cell_angle_gamma 90.00
_cell_formula_units_Z 4
_cell_length_a 12.0635(5)
_cell_length_b 5.7161(3)
_cell_length_c 15.0384(7)
_cell_measurement_reflns_used 8020
_cell_measurement_temperature 150
_cell_measurement_theta_max 27.5
_cell_measurement_theta_min 2.7
_cell_volume 958.37(8)
_computing_cell_refinement 'SAINT (Bruker, 1998)'
_computing_data_collection 'SMART (Bruker, 1998)'
_computing_data_reduction SAINT
_computing_molecular_graphics 'SHELXTL (Sheldrick, 1997)'
_computing_publication_material SHELXTL
_computing_structure_refinement 'SHELXL-97 (Sheldrick, 1997)'
_computing_structure_solution 'SHELXS-97 (Sheldrick, 1990)'
_diffrn_ambient_temperature 150
_diffrn_detector_area_resol_mean 8.192
_diffrn_measured_fraction_theta_full 0.999
_diffrn_measured_fraction_theta_max 0.999
_diffrn_measurement_device_type 'Bruker SMART 1000 CCD diffractometer'
_diffrn_measurement_method \w_scan
_diffrn_radiation_monochromator graphite
_diffrn_radiation_source 'fine-focus sealed tube'
_diffrn_radiation_type MoK\a
_diffrn_radiation_wavelength 0.71073
_diffrn_reflns_av_R_equivalents 0.0112
_diffrn_reflns_av_sigmaI/netI 0.0075
_diffrn_reflns_limit_h_max 15
_diffrn_reflns_limit_h_min -15
_diffrn_reflns_limit_k_max 7
_diffrn_reflns_limit_k_min -7
_diffrn_reflns_limit_l_max 19
_diffrn_reflns_limit_l_min -19
_diffrn_reflns_number 11870
_diffrn_reflns_theta_full 27.51
_diffrn_reflns_theta_max 27.51
_diffrn_reflns_theta_min 2.93
_exptl_absorpt_coefficient_mu 0.077
_exptl_absorpt_correction_T_max 0.988586
_exptl_absorpt_correction_T_min 0.875279
_exptl_absorpt_correction_type multi-scan
_exptl_absorpt_process_details 'SADABS (Sheldrick, 1996)'
_exptl_crystal_colour red
_exptl_crystal_density_diffrn 1.263
_exptl_crystal_description block
_exptl_crystal_F_000 384
_exptl_crystal_size_max 0.40
_exptl_crystal_size_mid 0.40
_exptl_crystal_size_min 0.30
_refine_diff_density_max 0.296
_refine_diff_density_min -0.266
_refine_diff_density_rms 0.038
_refine_ls_extinction_coef 0.054(5)
_refine_ls_extinction_expression Fc^*^=kFc[1+0.001xFc^2^\l^3^/sin(2\q)]^-1/4^
_refine_ls_extinction_method SHELXL
_refine_ls_goodness_of_fit_ref 1.069
_refine_ls_hydrogen_treatment mixed
_refine_ls_matrix_type full
_refine_ls_number_parameters 146
_refine_ls_number_reflns 2206
_refine_ls_number_restraints 5
_refine_ls_restrained_S_all 1.077
_refine_ls_R_factor_all 0.0413
_refine_ls_R_factor_gt 0.0386
_refine_ls_shift/su_max 0.000
_refine_ls_shift/su_mean 0.000
_refine_ls_structure_factor_coef Fsqd
_refine_ls_weighting_details 'calc w=1/[\s^2^(Fo^2^)+(0.0519P)^2^+0.3360P] where P=(Fo^2^+2Fc^2^)/3'
_refine_ls_weighting_scheme calc
_refine_ls_wR_factor_gt 0.1035
_refine_ls_wR_factor_ref 0.1056
_reflns_number_gt 2013
_reflns_number_total 2206
_reflns_threshold_expression >2sigma(I)
_cod_data_source_file ja038203lsi20030829_041457.cif
_cod_data_source_block azo150k
_cod_database_code 4112348

loop_
_symmetry_equiv_pos_as_xyz
'x, y, z'
'-x+1/2, y+1/2, -z'
'-x, -y, -z'
'x-1/2, -y-1/2, z'

loop_
_atom_site_label
_atom_site_type_symbol
_atom_site_fract_x
_atom_site_fract_y
_atom_site_fract_z
_atom_site_U_iso_or_equiv
_atom_site_adp_type
_atom_site_occupancy
_atom_site_symmetry_multiplicity
_atom_site_calc_flag
_atom_site_refinement_flags
_atom_site_disorder_assembly
_atom_site_disorder_group
N11 N 0.00477(8) 0.39524(16) 0.48986(6) 0.0218(2) Uani 1 1 d . . .
C11 C 0.07518(9) 0.36263(18) 0.43287(7) 0.0200(2) Uani 1 1 d . . .
C12 C 0.06144(9) 0.14850(19) 0.38570(8) 0.0241(2) Uani 1 1 d . . .
C13 C 0.12575(10) 0.1030(2) 0.32816(8) 0.0270(3) Uani 1 1 d . . .
C14 C 0.20699(10) 0.2665(2) 0.32082(8) 0.0267(3) Uani 1 1 d . . .
C15 C 0.22326(9) 0.4774(2) 0.37076(8) 0.0250(3) Uani 1 1 d . . .
C16 C 0.15708(9) 0.52743(19) 0.42634(7) 0.0215(2) Uani 1 1 d . . .
H12 H 0.0056(13) 0.032(3) 0.3935(10) 0.031(3) Uiso 1 1 d . . .
H13 H 0.1130(13) -0.046(3) 0.2938(10) 0.032(4) Uiso 1 1 d . . .
H14 H 0.2553(12) 0.235(3) 0.2821(10) 0.029(3) Uiso 1 1 d . . .
H15 H 0.2843(12) 0.594(3) 0.3673(10) 0.030(3) Uiso 1 1 d . . .
H16 H 0.1671(11) 0.672(2) 0.4606(9) 0.021(3) Uiso 1 1 d . . .
N21 N 0.52334(9) 0.57510(18) 0.03176(7) 0.0258(2) Uani 0.94 1 d PD . 1
C21 C 0.64902(5) 0.55128(16) 0.08041(6) 0.0228(3) Uani 0.94 1 d PGD A 1
C22 C 0.70610(7) 0.73565(13) 0.14221(7) 0.0270(3) Uani 0.94 1 d PGD A 1
H22 H 0.6606 0.8650 0.1491 0.032 Uiso 0.94 1 calc PR A 1
C23 C 0.83028(8) 0.72939(14) 0.19389(6) 0.0297(3) Uani 0.94 1 d PG A 1
H23 H 0.8690 0.8545 0.2358 0.036 Uiso 0.94 1 calc PR A 1
C24 C 0.89737(5) 0.53875(18) 0.18375(6) 0.0286(3) Uani 0.94 1 d PG A 1
H24 H 0.9816 0.5345 0.2188 0.034 Uiso 0.94 1 calc PR A 1
C25 C 0.84028(7) 0.35437(14) 0.12195(7) 0.0289(3) Uani 0.94 1 d PG A 1
H25 H 0.8858 0.2250 0.1151 0.035 Uiso 0.94 1 calc PR A 1
C26 C 0.71611(8) 0.36063(13) 0.07027(6) 0.0256(3) Uani 0.94 1 d PG A 1
H26 H 0.6774 0.2355 0.0283 0.031 Uiso 0.94 1 calc PR A 1
N21' N 0.5374(7) 0.418(2) 0.0066(14) 0.043(4) Uiso 0.06 1 d PD . 2
C21' C 0.6533(8) 0.476(3) 0.0707(16) 0.043(4) Uiso 0.06 1 d PGD B 2
C22' C 0.6735(14) 0.691(3) 0.1187(16) 0.043(4) Uiso 0.06 1 d PG B 2
H22' H 0.6082 0.7933 0.1105 0.052 Uiso 0.06 1 calc PR B 2
C23' C 0.7901(18) 0.757(3) 0.1786(16) 0.043(4) Uiso 0.06 1 d PG B 2
H23' H 0.8038 0.9026 0.2112 0.052 Uiso 0.06 1 calc PR B 2
C24' C 0.8864(11) 0.606(4) 0.1906(18) 0.043(4) Uiso 0.06 1 d PG B 2
H24' H 0.9655 0.6506 0.2313 0.052 Uiso 0.06 1 calc PR B 2
C25' C 0.8662(7) 0.391(4) 0.1426(19) 0.043(4) Uiso 0.06 1 d PG B 2
H25' H 0.9316 0.2893 0.1507 0.052 Uiso 0.06 1 calc PR B 2
C26' C 0.7497(10) 0.326(3) 0.0826(17) 0.043(4) Uiso 0.06 1 d PGD B 2
H26' H 0.7360 0.1800 0.0501 0.052 Uiso 0.06 1 calc PR B 2

loop_
_atom_site_aniso_label
_atom_site_aniso_U_11
_atom_site_aniso_U_22
_atom_site_aniso_U_33
_atom_site_aniso_U_23
_atom_site_aniso_U_13
_atom_site_aniso_U_12
N11 0.0214(4) 0.0220(4) 0.0236(4) -0.0014(3) 0.0105(3) 0.0002(3)
C11 0.0186(4) 0.0216(5) 0.0196(5) 0.0009(4) 0.0071(4) 0.0024(4)
C12 0.0244(5) 0.0218(5) 0.0267(5) -0.0015(4) 0.0103(4) -0.0005(4)
C13 0.0306(6) 0.0243(5) 0.0266(5) -0.0037(4) 0.0116(4) 0.0035(4)
C14 0.0276(5) 0.0317(6) 0.0242(5) 0.0014(4) 0.0138(4) 0.0064(4)
C15 0.0227(5) 0.0283(6) 0.0257(5) 0.0028(4) 0.0110(4) 0.0003(4)
C16 0.0213(5) 0.0214(5) 0.0215(5) -0.0006(4) 0.0080(4) 0.0003(4)
N21 0.0225(5) 0.0286(5) 0.0253(5) -0.0038(4) 0.0082(4) -0.0010(4)
C21 0.0232(5) 0.0258(6) 0.0202(5) -0.0005(5) 0.0093(4) -0.0022(4)
C22 0.0248(6) 0.0296(6) 0.0269(6) -0.0052(5) 0.0102(5) -0.0033(5)
C23 0.0253(6) 0.0367(7) 0.0260(6) -0.0048(5) 0.0084(5) -0.0056(5)
C24 0.0222(5) 0.0405(8) 0.0222(5) 0.0021(5) 0.0076(4) -0.0008(5)
C25 0.0269(6) 0.0357(7) 0.0239(6) 0.0012(5) 0.0096(5) 0.0043(5)
C26 0.0260(6) 0.0286(6) 0.0214(6) -0.0007(5) 0.0081(5) 0.0009(5)

loop_
_atom_type_symbol
_atom_type_description
_atom_type_scat_dispersion_real
_atom_type_scat_dispersion_imag
_atom_type_scat_source
C C 0.0033 0.0016 'International Tables Vol C Tables 4.2.6.8 and 6.1.1.4'
H H 0.0000 0.0000 'International Tables Vol C Tables 4.2.6.8 and 6.1.1.4'
N N 0.0061 0.0033 'International Tables Vol C Tables 4.2.6.8 and 6.1.1.4'

loop_
_geom_angle_atom_site_label_1
_geom_angle_atom_site_label_2
_geom_angle_atom_site_label_3
_geom_angle
_geom_angle_site_symmetry_1
N11 N11 C11 113.67(11) 3_566
C12 C11 C16 120.48(9) .
C12 C11 N11 115.93(9) .
C16 C11 N11 123.54(9) .
C13 C12 C11 119.70(10) .
C13 C12 H12 121.2(8) .
C11 C12 H12 119.1(8) .
C14 C13 C12 120.16(10) .
C14 C13 H13 121.1(8) .
C12 C13 H13 118.7(8) .
C13 C14 C15 119.84(10) .
C13 C14 H14 121.4(8) .
C15 C14 H14 118.8(9) .
C16 C15 C14 120.48(10) .
C16 C15 H15 119.6(8) .
C14 C15 H15 119.9(8) .
C15 C16 C11 119.27(10) .
C15 C16 H16 121.3(8) .
C11 C16 H16 119.4(8) .
N21 N21 C21 114.24(12) 3_665
C22 C21 C26 120.0 .
C22 C21 N21 115.39(8) .
C26 C21 N21 124.61(8) .
C21 C22 C23 120.0 .
C21 C22 H22 120.0 .
C23 C22 H22 120.0 .
C22 C23 C24 120.0 .
C22 C23 H23 120.0 .
C24 C23 H23 120.0 .
C25 C24 C23 120.0 .
C25 C24 H24 120.0 .
C23 C24 H24 120.0 .
C24 C25 C26 120.0 .
C24 C25 H25 120.0 .
C26 C25 H25 120.0 .
C25 C26 C21 120.0 .
C25 C26 H26 120.0 .
C21 C26 H26 120.0 .
N21' N21' C21' 113.2(12) 3_665
C22' C21' C26' 120.0 .
C22' C21' N21' 119.7(9) .
C26' C21' N21' 120.2(9) .
C23' C22' C21' 120.0 .
C23' C22' H22' 120.0 .
C21' C22' H22' 120.0 .
C22' C23' C24' 120.0 .
C22' C23' H23' 120.0 .
C24' C23' H23' 120.0 .
C25' C24' C23' 120.0 .
C25' C24' H24' 120.0 .
C23' C24' H24' 120.0 .
C26' C25' C24' 120.0 .
C26' C25' H25' 120.0 .
C24' C25' H25' 120.0 .
C25' C26' C21' 120.0 .
C25' C26' H26' 120.0 .
C21' C26' H26' 120.0 .

loop_
_geom_bond_atom_site_label_1
_geom_bond_atom_site_label_2
_geom_bond_distance
_geom_bond_site_symmetry_2
N11 N11 1.2521(18) 3_566
N11 C11 1.4305(13) .
C11 C12 1.3924(15) .
C11 C16 1.3955(14) .
C12 C13 1.3896(15) .
C12 H12 0.986(15) .
C13 C14 1.3888(17) .
C13 H13 0.977(15) .
C14 C15 1.3940(16) .
C14 H14 0.984(14) .
C15 C16 1.3884(14) .
C15 H15 1.010(14) .
C16 H16 0.955(14) .
N21 N21 1.2473(19) 3_665
N21 C21 1.4160(11) .
C21 C22 1.4000 .
C21 C26 1.4000 .
C22 C23 1.4000 .
C22 H22 0.9500 .
C23 C24 1.4000 .
C23 H23 0.9500 .
C24 C25 1.4000 .
C24 H24 0.9500 .
C25 C26 1.4000 .
C25 H25 0.9500 .
C26 H26 0.9500 .
N21' N21' 1.265(10) 3_665
N21' C21' 1.402(9) .
C21' C22' 1.4000 .
C21' C26' 1.4000 .
C22' C23' 1.4000 .
C22' H22' 0.9500 .
C23' C24' 1.4000 .
C23' H23' 0.9500 .
C24' C25' 1.4000 .
C24' H24' 0.9500 .
C25' C26' 1.4000 .
C25' H25' 0.9500 .
C26' H26' 0.9500 .

loop_
_geom_torsion_atom_site_label_1
_geom_torsion_atom_site_label_2
_geom_torsion_atom_site_label_3
_geom_torsion_atom_site_label_4
_geom_torsion
_geom_torsion_site_symmetry_1
N11 N11 C11 C12 -162.44(11) 3_566
N11 N11 C11 C16 20.09(16) 3_566
C16 C11 C12 C13 -2.97(16) .
N11 C11 C12 C13 179.47(9) .
C11 C12 C13 C14 2.60(16) .
C12 C13 C14 C15 -0.49(17) .
C13 C14 C15 C16 -1.29(16) .
C14 C15 C16 C11 0.93(16) .
C12 C11 C16 C15 1.20(15) .
N11 C11 C16 C15 178.57(9) .
N21 N21 C21 C22 171.30(11) 3_665
N21 N21 C21 C26 -8.76(16) 3_665
C26 C21 C22 C23 0.0 .
N21 C21 C22 C23 179.94(9) .
C21 C22 C23 C24 0.0 .
C22 C23 C24 C25 0.0 .
C23 C24 C25 C26 0.0 .
C24 C25 C26 C21 0.0 .
C22 C21 C26 C25 0.0 .
N21 C21 C26 C25 -179.93(10) .
N21' N21' C21' C22' 6(4) 3_665
N21' N21' C21' C26' -171(2) 3_665
C26' C21' C22' C23' 0.0 .
N21' C21' C22' C23' -177(2) .
C21' C22' C23' C24' 0.0 .
C22' C23' C24' C25' 0.0 .
C23' C24' C25' C26' 0.0 .
C24' C25' C26' C21' 0.0 .
C22' C21' C26' C25' 0.0 .
N21' C21' C26' C25' 177(3) .
